data_1564521
loop_
_publ_author_name
'Yang, Long'
'Jei, Becky Bongsuiru'
'Scheremetjew, Alexej'
'Yuan, Binbin'
'St\"uckl, A Claudia'
'Ackermann, Lutz'

_publ_section_title
;
 Electrooxidative o-Carborane Chalcogenations Without Directing Groups:
 Cage Activation by Copper Catalysis at Room Temperature
;
_journal_name_full 'Chemical Science'
_journal_paper_doi 10.1039/D1SC02905C
_journal_year 2021
_chemical_formula_moiety 'C14 H19 B10 F1 S'
_chemical_formula_sum 'C14 H19 B10 F S'
_chemical_formula_weight 346.614
_space_group_crystal_system monoclinic
_space_group_IT_number 14
_space_group_name_Hall '-P 2ybc'
_space_group_name_H-M_alt 'P 1 21/c 1'
_symmetry_Int_Tables_number 14
_audit_creation_date 2020-12-10
_audit_creation_method
;
Olex2 1.3
(compiled 2020.11.12 svn.r5f609507 for OlexSys, GUI svn.r6226)
;
_audit_update_record
;
2020-12-10 deposited with the CCDC.	2021-08-30 downloaded from the CCDC.
;
_cell_angle_alpha 90
_cell_angle_beta 100.877(5)
_cell_angle_gamma 90
_cell_formula_units_Z 4
_cell_length_a 6.5577(11)
_cell_length_b 27.779(5)
_cell_length_c 10.1198(10)
_cell_measurement_reflns_used 9317
_cell_measurement_temperature 100.0
_cell_measurement_theta_max 31.520
_cell_measurement_theta_min 2.519
_cell_volume 1810.4(5)
_computing_cell_refinement 'SAINT V8.40A (?, 2016)'
_computing_data_reduction 'SAINT V8.40A (?, 2016)'
_computing_molecular_graphics 'Olex2 1.3 (Dolomanov et al., 2009)'
_computing_publication_material 'Olex2 1.3 (Dolomanov et al., 2009)'
_computing_structure_refinement 'olex2.refine 1.3 (Bourhis et al., 2015)'
_computing_structure_solution 'XT  (Sheldrick, 2015)'
_diffrn_ambient_temperature 100.0
_diffrn_measured_fraction_theta_full 0.9997
_diffrn_measured_fraction_theta_max 0.9983
_diffrn_measurement_device_type 'Bruker D8 Venture AgMo Dual Source'
_diffrn_measurement_method '\f and \w scans'
_diffrn_radiation_type 'Mo K\a'
_diffrn_radiation_wavelength 0.71073
_diffrn_reflns_av_R_equivalents 0.0240
_diffrn_reflns_av_unetI/netI 0.0130
_diffrn_reflns_Laue_measured_fraction_full 0.9997
_diffrn_reflns_Laue_measured_fraction_max 0.9983
_diffrn_reflns_limit_h_max 9
_diffrn_reflns_limit_h_min -9
_diffrn_reflns_limit_k_max 40
_diffrn_reflns_limit_k_min -40
_diffrn_reflns_limit_l_max 14
_diffrn_reflns_limit_l_min -14
_diffrn_reflns_number 63225
_diffrn_reflns_point_group_measured_fraction_full 0.9997
_diffrn_reflns_point_group_measured_fraction_max 0.9983
_diffrn_reflns_theta_full 25.2417
_diffrn_reflns_theta_max 31.53
_diffrn_reflns_theta_min 2.18
_diffrn_source_current 1.4
_diffrn_source_power 0.07
_diffrn_source_voltage 50.0
_exptl_absorpt_coefficient_mu 0.182
_exptl_absorpt_correction_T_max 0.7679
_exptl_absorpt_correction_T_min 0.7489
_exptl_absorpt_correction_type multi-scan
_exptl_absorpt_process_details
;
SADABS-2016/2 (Bruker,2016/2) was used for absorption correction.
wR2(int) was 0.0792 before and 0.0395 after correction.
The Ratio of minimum to maximum transmission is 0.9753.
The \l/2 correction factor is Not present.
;
_exptl_crystal_colour colourless
_exptl_crystal_colour_primary colourless
_exptl_crystal_density_diffrn 1.272
_exptl_crystal_description block
_exptl_crystal_F_000 712.711
_exptl_crystal_size_max 0.358
_exptl_crystal_size_mid 0.268
_exptl_crystal_size_min 0.263
_refine_diff_density_max 0.4257
_refine_diff_density_min -0.2445
_refine_diff_density_rms 0.0481
_refine_ls_d_res_high 0.6795
_refine_ls_d_res_low 9.3572
_refine_ls_goodness_of_fit_ref 1.0881
_refine_ls_hydrogen_treatment mixed
_refine_ls_matrix_type full
_refine_ls_number_constraints 31
_refine_ls_number_parameters 275
_refine_ls_number_reflns 6029
_refine_ls_number_restraints 0
_refine_ls_restrained_S_all 1.0881
_refine_ls_R_factor_all 0.0328
_refine_ls_R_factor_gt 0.0289
_refine_ls_shift/su_max 0.1331
_refine_ls_shift/su_mean 0.0048
_refine_ls_structure_factor_coef Fsqd
_refine_ls_weighting_details 'w=1/[\s^2^(Fo^2^)+(0.0365P)^2^+0.5238P] where P=(Fo^2^+2Fc^2^)/3'
_refine_ls_weighting_scheme calc
_refine_ls_wR_factor_gt 0.0773
_refine_ls_wR_factor_ref 0.0806
_reflns_Friedel_coverage 0.0
_reflns_limit_h_max 9
_reflns_limit_h_min -9
_reflns_limit_k_max 40
_reflns_limit_k_min 0
_reflns_limit_l_max 14
_reflns_limit_l_min 0
_reflns_number_gt 5512
_reflns_number_total 6029
_reflns_threshold_expression I>=2u(I)
_cod_data_source_file d1sc02905c2.cif
_cod_data_source_block mo_1222_CG_0m
_cod_original_cell_volume 1810.3(5)
_cod_database_code 1564521
_olex2_refinement_description
;
1. Fixed Uiso
 At 1.2 times of:
  All B(H) groups, All C(H) groups
2. Others
 Sof(H2)=Sof(F1B)=1-FVAR(1)
 Sof(F1A)=Sof(H6)=FVAR(1)
3.a Aromatic/amide H refined with riding coordinates:
 C2(H2), C3(H3), C4(H4), C5(H5), C6(H6), C10(H10), C11(H11), C12(H12),
 C13(H13), C14(H14)
;
_olex2_submission_special_instructions 'No special instructions were received'

loop_
_space_group_symop_id
_space_group_symop_operation_xyz
1 x,y,z
2 -x,y+1/2,-z+1/2
3 -x,-y,-z
4 x,-y-1/2,z-1/2

loop_
_atom_site_label
_atom_site_type_symbol
_atom_site_fract_x
_atom_site_fract_y
_atom_site_fract_z
_atom_site_U_iso_or_equiv
_atom_site_adp_type
_atom_site_occupancy
_atom_site_refinement_flags_posn
_atom_site_disorder_group
S1 S 0.14675(3) 0.684100(7) 0.563911(19) 0.01691(5) Uani 1.000000 . .
F1A F 0.07179(9) 0.77082(2) 0.38779(6) 0.02616(17) Uani 0.924(2) . 1
C1 C 0.32622(13) 0.72978(3) 0.54437(8) 0.01623(14) Uani 1.000000 . .
C2 C 0.26644(13) 0.76880(3) 0.45938(8) 0.01848(15) Uani 1.000000 . .
H2 H 0.12825(13) 0.77005(3) 0.40982(8) 0.02218(18) Uiso 0.076(2) R 2
C3 C 0.40148(15) 0.80574(3) 0.44482(9) 0.02286(16) Uani 1.000000 . .
H3 H 0.35720(15) 0.83207(3) 0.38650(9) 0.0274(2) Uiso 1.000000 R .
C4 C 0.60342(15) 0.80355(3) 0.51731(10) 0.02538(18) Uani 1.000000 . .
H4 H 0.69877(15) 0.82846(3) 0.50759(10) 0.0305(2) Uiso 1.000000 R .
C5 C 0.66764(15) 0.76540(3) 0.60383(10) 0.02575(18) Uani 1.000000 . .
H5 H 0.80602(15) 0.76428(3) 0.65313(10) 0.0309(2) Uiso 1.000000 R .
C6 C 0.52899(14) 0.72892(3) 0.61800(9) 0.02096(16) Uani 1.000000 . .
H6 H 0.57235(14) 0.70312(3) 0.67837(9) 0.02515(19) Uiso 0.924(2) R 1
C7 C 0.17825(11) 0.64193(3) 0.43619(7) 0.01205(12) Uani 1.000000 . .
C8 C 0.29513(11) 0.58724(3) 0.49072(7) 0.01151(12) Uani 1.000000 . .
C9 C 0.37709(12) 0.57987(3) 0.63811(7) 0.01439(13) Uani 1.000000 . .
C10 C 0.58356(13) 0.59086(3) 0.69272(8) 0.02035(15) Uani 1.000000 . .
H10 H 0.67096(13) 0.60410(3) 0.63709(8) 0.02442(18) Uiso 1.000000 R .
C11 C 0.66184(15) 0.58246(4) 0.82866(9) 0.02640(19) Uani 1.000000 . .
H11 H 0.80267(15) 0.58983(4) 0.86514(9) 0.0317(2) Uiso 1.000000 R .
C12 C 0.53557(17) 0.56344(3) 0.91071(8) 0.0282(2) Uani 1.000000 . .
H12 H 0.58893(17) 0.55820(3) 1.00356(8) 0.0338(2) Uiso 1.000000 R .
C13 C 0.33147(18) 0.55209(3) 0.85711(9) 0.02746(19) Uani 1.000000 . .
H13 H 0.24489(18) 0.53887(3) 0.91331(9) 0.0330(2) Uiso 1.000000 R .
C14 C 0.25191(14) 0.55992(3) 0.72103(8) 0.02079(16) Uani 1.000000 . .
H14 H 0.11201(14) 0.55163(3) 0.68470(8) 0.02495(19) Uiso 1.000000 R .
B1 B 0.02812(12) 0.59178(3) 0.43802(8) 0.01378(14) Uani 1.000000 . .
H1 H -0.0682(17) 0.5902(4) 0.5122(11) 0.01654(17) Uiso 1.000000 R .
B2 B -0.02247(13) 0.57024(3) 0.27038(9) 0.01532(15) Uani 1.000000 . .
H2a H -0.1644(17) 0.5521(4) 0.2302(11) 0.01838(18) Uiso 1.000000 R .
B3 B 0.17354(13) 0.54237(3) 0.39217(8) 0.01339(14) Uani 1.000000 . .
H3a H 0.1635(17) 0.5080(4) 0.4386(11) 0.01607(17) Uiso 1.000000 R .
B4 B 0.41919(12) 0.56497(3) 0.37072(8) 0.01299(14) Uani 1.000000 . .
H4a H 0.5576(17) 0.5446(4) 0.4041(11) 0.01559(16) Uiso 1.000000 R .
B5 B 0.42104(12) 0.62792(3) 0.40522(8) 0.01279(14) Uani 1.000000 . .
H5a H 0.5499(16) 0.6468(4) 0.4576(11) 0.01535(16) Uiso 1.000000 R .
B6 B 0.37619(13) 0.60744(3) 0.23707(8) 0.01399(14) Uani 1.000000 . .
H6a H 0.4935(17) 0.6139(4) 0.1745(11) 0.01679(17) Uiso 1.000000 R .
B7 B 0.22671(13) 0.65611(3) 0.28171(8) 0.01395(14) Uani 1.000000 . .
H7 H 0.2469(17) 0.6935(4) 0.2607(11) 0.01674(17) Uiso 1.000000 R .
B8 B -0.01890(13) 0.63311(3) 0.30144(9) 0.01480(14) Uani 1.000000 . .
H8 H -0.1473(17) 0.6559(4) 0.2975(11) 0.01776(17) Uiso 1.000000 R .
B9 B 0.10332(13) 0.61007(3) 0.17263(8) 0.01533(15) Uani 1.000000 . .
H9 H 0.0376(17) 0.6194(4) 0.0661(11) 0.01840(18) Uiso 1.000000 R .
B10 B 0.22071(13) 0.55419(3) 0.22774(8) 0.01452(14) Uani 1.000000 . .
H10a H 0.2341(17) 0.5246(4) 0.1599(11) 0.01742(17) Uiso 1.000000 R .
F1B F 0.6121(13) 0.6936(3) 0.6858(8) 0.029(2) Uani 0.076(2) . 2

loop_
_atom_site_aniso_label
_atom_site_aniso_U_11
_atom_site_aniso_U_22
_atom_site_aniso_U_33
_atom_site_aniso_U_12
_atom_site_aniso_U_13
_atom_site_aniso_U_23
S1 0.02229(10) 0.01377(9) 0.01665(9) 0.00068(6) 0.00873(7) -0.00222(6)
F1A 0.0244(3) 0.0215(3) 0.0284(3) 0.0012(2) -0.0057(2) 0.0036(2)
C1 0.0216(3) 0.0123(3) 0.0147(3) 0.0001(3) 0.0032(3) -0.0027(2)
C2 0.0232(4) 0.0151(3) 0.0159(3) 0.0007(3) 0.0005(3) -0.0019(3)
C3 0.0336(4) 0.0147(3) 0.0198(4) -0.0029(3) 0.0038(3) -0.0013(3)
C4 0.0293(4) 0.0186(4) 0.0287(4) -0.0070(3) 0.0066(3) -0.0069(3)
C5 0.0232(4) 0.0204(4) 0.0312(4) -0.0015(3) -0.0011(3) -0.0088(3)
C6 0.0249(4) 0.0156(3) 0.0201(4) 0.0021(3) -0.0014(3) -0.0039(3)
C7 0.0128(3) 0.0114(3) 0.0123(3) 0.0007(2) 0.0033(2) 0.0005(2)
C8 0.0118(3) 0.0119(3) 0.0109(3) 0.0008(2) 0.0022(2) 0.0008(2)
C9 0.0190(3) 0.0137(3) 0.0099(3) 0.0032(2) 0.0013(2) 0.0000(2)
C10 0.0185(3) 0.0264(4) 0.0146(3) 0.0058(3) -0.0008(3) -0.0019(3)
C11 0.0289(4) 0.0300(4) 0.0161(4) 0.0122(3) -0.0063(3) -0.0052(3)
C12 0.0488(6) 0.0219(4) 0.0111(3) 0.0147(4) -0.0014(3) -0.0016(3)
C13 0.0489(6) 0.0214(4) 0.0131(3) 0.0037(4) 0.0085(3) 0.0033(3)
C14 0.0303(4) 0.0188(4) 0.0139(3) -0.0017(3) 0.0055(3) 0.0026(3)
B1 0.0115(3) 0.0139(3) 0.0162(3) -0.0003(3) 0.0035(3) 0.0014(3)
B2 0.0133(3) 0.0153(4) 0.0163(4) -0.0012(3) -0.0002(3) 0.0002(3)
B3 0.0136(3) 0.0124(3) 0.0140(3) -0.0007(3) 0.0022(3) 0.0000(3)
B4 0.0126(3) 0.0144(3) 0.0121(3) 0.0011(3) 0.0029(3) -0.0006(3)
B5 0.0124(3) 0.0141(3) 0.0123(3) -0.0010(3) 0.0033(3) -0.0004(3)
B6 0.0155(3) 0.0151(3) 0.0119(3) -0.0001(3) 0.0041(3) -0.0000(3)
B7 0.0165(3) 0.0133(3) 0.0123(3) 0.0001(3) 0.0033(3) 0.0018(3)
B8 0.0127(3) 0.0152(3) 0.0157(3) 0.0015(3) 0.0005(3) 0.0016(3)
B9 0.0174(4) 0.0155(4) 0.0120(3) 0.0005(3) -0.0001(3) 0.0008(3)
B10 0.0164(3) 0.0143(3) 0.0125(3) 0.0003(3) 0.0015(3) -0.0008(3)
F1B 0.035(4) 0.019(3) 0.028(4) 0.004(3) -0.009(3) 0.002(3)

loop_
_atom_type_symbol
_atom_type_scat_dispersion_real
_atom_type_scat_dispersion_imag
_atom_type_scat_Cromer_Mann_a1
_atom_type_scat_Cromer_Mann_a2
_atom_type_scat_Cromer_Mann_a3
_atom_type_scat_Cromer_Mann_a4
_atom_type_scat_Cromer_Mann_b1
_atom_type_scat_Cromer_Mann_b2
_atom_type_scat_Cromer_Mann_b3
_atom_type_scat_Cromer_Mann_b4
_atom_type_scat_Cromer_Mann_c
_atom_type_scat_source
_atom_type_scat_dispersion_source
H 0.00000 0.00000 0.49300 0.32291 0.14019 0.04081 10.51090 26.12570 3.14236 57.79970 0.0030380000826 'International Tables Volume C Table 6.1.1.4 (pp. 500-502)' 'Henke, Gullikson and Davis, At. Data and Nucl. Data Tables, 1993, 54, 2'
C 0.00347 0.00161 2.31000 1.02000 1.58860 0.86500 20.84390 10.20750 0.56870 51.65120 0.215599998832 'International Tables Volume C Table 6.1.1.4 (pp. 500-502)' 'Henke, Gullikson and Davis, At. Data and Nucl. Data Tables, 1993, 54, 2'
B 0.00141 0.00067 2.05450 1.33260 1.09790 0.70680 23.21850 1.02100 60.34980 0.14030 -0.193200007081 'International Tables Volume C Table 6.1.1.4 (pp. 500-502)' 'Henke, Gullikson and Davis, At. Data and Nucl. Data Tables, 1993, 54, 2'
S 0.12424 0.12443 6.90530 5.20340 1.43790 1.58630 1.46790 22.21510 0.25360 56.17200 0.866900026798 'International Tables Volume C Table 6.1.1.4 (pp. 500-502)' 'Henke, Gullikson and Davis, At. Data and Nucl. Data Tables, 1993, 54, 2'
F 0.01794 0.01033 3.53920 2.64120 1.51700 1.02430 10.28250 4.29440 0.26150 26.14760 0.277599990368 'International Tables Volume C Table 6.1.1.4 (pp. 500-502)' 'Henke, Gullikson and Davis, At. Data and Nucl. Data Tables, 1993, 54, 2'

loop_
_geom_angle_atom_site_label_1
_geom_angle_atom_site_label_2
_geom_angle_atom_site_label_3
_geom_angle
_geom_angle_site_symmetry_1
_geom_angle_site_symmetry_3
_geom_angle_publ_flag
C7 S1 C1 102.69(3) . . ?
C2 C1 S1 120.80(6) . . ?
C6 C1 S1 121.02(6) . . ?
C6 C1 C2 118.12(7) . . ?
C1 C2 F1A 119.54(7) . . ?
H2 C2 F1A 0.78(5) . . ?
H2 C2 C1 118.91(5) . . ?
C3 C2 F1A 118.29(7) . . ?
C3 C2 C1 122.17(8) . . ?
C3 C2 H2 118.91(5) . . ?
H3 C3 C2 120.74(5) . . ?
C4 C3 C2 118.53(8) . . ?
C4 C3 H3 120.74(5) . . ?
H4 C4 C3 119.60(5) . . ?
C5 C4 C3 120.80(8) . . ?
C5 C4 H4 119.60(5) . . ?
H5 C5 C4 120.13(5) . . ?
C6 C5 C4 119.74(8) . . ?
C6 C5 H5 120.13(5) . . ?
C5 C6 C1 120.62(8) . . ?
H6 C6 C1 119.69(5) . . ?
H6 C6 C5 119.69(5) . . ?
F1B C6 C1 125.1(4) . . ?
F1B C6 C5 113.6(4) . . ?
F1B C6 H6 10.4(4) . . ?
C8 C7 S1 116.53(5) . . ?
B1 C7 S1 112.44(5) . . ?
B1 C7 C8 60.38(4) . . ?
B5 C7 S1 121.12(5) . . ?
B5 C7 C8 59.67(4) . . ?
B5 C7 B1 111.82(5) . . ?
B7 C7 S1 125.55(5) . . ?
B7 C7 C8 110.23(5) . . ?
B7 C7 B1 114.03(6) . . ?
B7 C7 B5 62.98(5) . . ?
B8 C7 S1 119.87(5) . . ?
B8 C7 C8 110.39(5) . . ?
B8 C7 B1 62.70(5) . . ?
B8 C7 B5 114.06(6) . . ?
B8 C7 B7 62.88(5) . . ?
C9 C8 C7 119.13(6) . . ?
B1 C8 C7 58.79(4) . . ?
B1 C8 C9 117.80(6) . . ?
B3 C8 C7 108.91(5) . . ?
B3 C8 C9 121.60(6) . . ?
B3 C8 B1 62.51(5) . . ?
B4 C8 C7 109.38(5) . . ?
B4 C8 C9 122.02(6) . . ?
B4 C8 B1 113.44(5) . . ?
B4 C8 B3 63.17(5) . . ?
B5 C8 C7 59.60(4) . . ?
B5 C8 C9 118.17(6) . . ?
B5 C8 B1 110.41(5) . . ?
B5 C8 B3 113.72(5) . . ?
B5 C8 B4 62.70(5) . . ?
C10 C9 C8 120.14(7) . . ?
C14 C9 C8 120.73(7) . . ?
C14 C9 C10 119.05(7) . . ?
H10 C10 C9 119.90(5) . . ?
C11 C10 C9 120.19(8) . . ?
C11 C10 H10 119.90(6) . . ?
H11 C11 C10 119.82(6) . . ?
C12 C11 C10 120.36(9) . . ?
C12 C11 H11 119.82(5) . . ?
H12 C12 C11 120.12(5) . . ?
C13 C12 C11 119.77(8) . . ?
C13 C12 H12 120.12(5) . . ?
H13 C13 C12 119.80(5) . . ?
C14 C13 C12 120.40(9) . . ?
C14 C13 H13 119.80(6) . . ?
C13 C14 C9 120.21(9) . . ?
H14 C14 C9 119.90(5) . . ?
H14 C14 C13 119.90(6) . . ?
C8 B1 C7 60.83(4) . . ?
H1 B1 C7 117.4(6) . . ?
H1 B1 C8 118.5(6) . . ?
B2 B1 C7 105.63(6) . . ?
B2 B1 C8 105.40(6) . . ?
B2 B1 H1 129.0(6) . . ?
B3 B1 C7 106.71(5) . . ?
B3 B1 C8 57.70(4) . . ?
B3 B1 H1 124.5(6) . . ?
B3 B1 B2 60.18(5) . . ?
B8 B1 C7 58.72(4) . . ?
B8 B1 C8 107.61(5) . . ?
B8 B1 H1 122.3(6) . . ?
B8 B1 B2 59.99(5) . . ?
B8 B1 B3 108.52(6) . . ?
H2a B2 B1 121.0(6) . . ?
B3 B2 B1 60.24(5) . . ?
B3 B2 H2a 121.4(6) . . ?
B8 B2 B1 60.23(5) . . ?
B8 B2 H2a 120.8(6) . . ?
B8 B2 B3 108.76(6) . . ?
B9 B2 B1 107.38(6) . . ?
B9 B2 H2a 122.8(6) . . ?
B9 B2 B3 107.70(6) . . ?
B9 B2 B8 59.75(5) . . ?
B10 B2 B1 107.55(6) . . ?
B10 B2 H2a 123.0(6) . . ?
B10 B2 B3 59.86(5) . . ?
B10 B2 B8 107.82(6) . . ?
B10 B2 B9 59.60(5) . . ?
B1 B3 C8 59.79(4) . . ?
B2 B3 C8 106.55(6) . . ?
B2 B3 B1 59.58(5) . . ?
H3a B3 C8 117.2(6) . . ?
H3a B3 B1 119.5(6) . . ?
H3a B3 B2 126.5(6) . . ?
B4 B3 C8 58.48(4) . . ?
B4 B3 B1 107.52(6) . . ?
B4 B3 B2 108.29(6) . . ?
B4 B3 H3a 120.0(6) . . ?
B10 B3 C8 105.57(6) . . ?
B10 B3 B1 107.29(6) . . ?
B10 B3 B2 60.19(5) . . ?
B10 B3 H3a 127.6(6) . . ?
B10 B3 B4 59.99(5) . . ?
B3 B4 C8 58.35(4) . . ?
H4a B4 C8 117.3(6) . . ?
H4a B4 B3 120.5(6) . . ?
B5 B4 C8 59.33(4) . . ?
B5 B4 B3 107.16(5) . . ?
B5 B4 H4a 119.0(6) . . ?
B6 B4 C8 105.88(6) . . ?
B6 B4 B3 108.05(6) . . ?
B6 B4 H4a 126.6(6) . . ?
B6 B4 B5 59.47(5) . . ?
B10 B4 C8 105.47(6) . . ?
B10 B4 B3 59.99(5) . . ?
B10 B4 H4a 127.9(6) . . ?
B10 B4 B5 107.53(6) . . ?
B10 B4 B6 60.40(5) . . ?
C8 B5 C7 60.73(4) . . ?
B4 B5 C7 106.54(5) . . ?
B4 B5 C8 57.96(4) . . ?
H5a B5 C7 118.6(6) . . ?
H5a B5 C8 119.3(6) . . ?
H5a B5 B4 124.4(6) . . ?
B6 B5 C7 104.85(5) . . ?
B6 B5 C8 105.30(6) . . ?
B6 B5 B4 60.09(5) . . ?
B6 B5 H5a 128.3(6) . . ?
B7 B5 C7 57.82(4) . . ?
B7 B5 C8 106.97(5) . . ?
B7 B5 B4 108.36(6) . . ?
B7 B5 H5a 122.3(6) . . ?
B7 B5 B6 60.02(5) . . ?
B5 B6 B4 60.43(5) . . ?
H6a B6 B4 121.3(6) . . ?
H6a B6 B5 119.7(6) . . ?
B7 B6 B4 109.11(6) . . ?
B7 B6 B5 60.63(5) . . ?
B7 B6 H6a 120.1(6) . . ?
B9 B6 B4 108.01(6) . . ?
B9 B6 B5 108.17(6) . . ?
B9 B6 H6a 123.0(6) . . ?
B9 B6 B7 59.96(5) . . ?
B10 B6 B4 59.88(5) . . ?
B10 B6 B5 107.87(6) . . ?
B10 B6 H6a 123.9(6) . . ?
B10 B6 B7 107.83(6) . . ?
B10 B6 B9 59.53(5) . . ?
B5 B7 C7 59.19(4) . . ?
B6 B7 C7 105.39(5) . . ?
B6 B7 B5 59.35(5) . . ?
H7 B7 C7 117.2(6) . . ?
H7 B7 B5 117.6(6) . . ?
H7 B7 B6 126.2(6) . . ?
B8 B7 C7 58.87(4) . . ?
B8 B7 B5 107.77(6) . . ?
B8 B7 B6 108.05(6) . . ?
B8 B7 H7 121.2(6) . . ?
B9 B7 C7 105.18(6) . . ?
B9 B7 B5 107.41(6) . . ?
B9 B7 B6 60.27(5) . . ?
B9 B7 H7 129.1(6) . . ?
B9 B7 B8 59.77(5) . . ?
B1 B8 C7 58.59(4) . . ?
B2 B8 C7 105.37(6) . . ?
B2 B8 B1 59.78(5) . . ?
B7 B8 C7 58.25(4) . . ?
B7 B8 B1 106.93(6) . . ?
B7 B8 B2 108.40(6) . . ?
H8 B8 C7 115.1(6) . . ?
H8 B8 B1 116.1(6) . . ?
H8 B8 B2 127.2(6) . . ?
H8 B8 B7 121.1(6) . . ?
B9 B8 C7 105.03(6) . . ?
B9 B8 B1 107.58(6) . . ?
B9 B8 B2 60.47(5) . . ?
B9 B8 B7 60.18(5) . . ?
B9 B8 H8 131.4(6) . . ?
B6 B9 B2 107.93(6) . . ?
B7 B9 B2 107.75(6) . . ?
B7 B9 B6 59.77(5) . . ?
B8 B9 B2 59.78(5) . . ?
B8 B9 B6 107.87(6) . . ?
B8 B9 B7 60.05(5) . . ?
H9 B9 B2 123.0(6) . . ?
H9 B9 B6 122.8(6) . . ?
H9 B9 B7 118.8(6) . . ?
H9 B9 B8 118.8(6) . . ?
B10 B9 B2 60.17(5) . . ?
B10 B9 B6 60.30(5) . . ?
B10 B9 B7 108.29(6) . . ?
B10 B9 B8 108.30(6) . . ?
B10 B9 H9 125.0(6) . . ?
B3 B10 B2 59.95(5) . . ?
B4 B10 B2 108.13(6) . . ?
B4 B10 B3 60.02(5) . . ?
B6 B10 B2 107.88(6) . . ?
B6 B10 B3 107.53(6) . . ?
B6 B10 B4 59.72(5) . . ?
B9 B10 B2 60.23(5) . . ?
B9 B10 B3 108.28(6) . . ?
B9 B10 B4 108.40(6) . . ?
B9 B10 B6 60.17(5) . . ?
H10a B10 B2 121.6(6) . . ?
H10a B10 B3 120.0(6) . . ?
H10a B10 B4 120.5(6) . . ?
H10a B10 B6 123.1(6) . . ?
H10a B10 B9 123.1(6) . . ?

loop_
_geom_bond_atom_site_label_1
_geom_bond_atom_site_label_2
_geom_bond_distance
_geom_bond_site_symmetry_2
_geom_bond_publ_flag
S1 C1 1.7669(8) . ?
S1 C7 1.7850(7) . ?
F1A C2 1.3448(10) . ?
C1 C2 1.3933(11) . ?
C1 C6 1.3964(11) . ?
C2 H2 0.9500 . ?
C2 C3 1.3814(12) . ?
C3 H3 0.9500 . ?
C3 C4 1.3889(13) . ?
C4 H4 0.9500 . ?
C4 C5 1.3886(14) . ?
C5 H5 0.9500 . ?
C5 C6 1.3867(13) . ?
C6 H6 0.9500 . ?
C6 F1B 1.260(7) . ?
C7 C8 1.7439(10) . ?
C7 B1 1.7081(11) . ?
C7 B5 1.7243(11) . ?
C7 B7 1.6992(11) . ?
C7 B8 1.7104(11) . ?
C8 C9 1.5010(10) . ?
C8 B1 1.7361(11) . ?
C8 B3 1.6982(11) . ?
C8 B4 1.7005(11) . ?
C8 B5 1.7254(11) . ?
C9 C10 1.3962(11) . ?
C9 C14 1.3947(11) . ?
C10 H10 0.9500 . ?
C10 C11 1.3943(11) . ?
C11 H11 0.9500 . ?
C11 C12 1.3834(15) . ?
C12 H12 0.9500 . ?
C12 C13 1.3824(16) . ?
C13 H13 0.9500 . ?
C13 C14 1.3945(12) . ?
C14 H14 0.9500 . ?
B1 H1 1.069(11) . ?
B1 B2 1.7703(12) . ?
B1 B3 1.7821(12) . ?
B1 B8 1.7784(12) . ?
B2 H2a 1.069(11) . ?
B2 B3 1.7812(12) . ?
B2 B8 1.7741(13) . ?
B2 B9 1.7865(12) . ?
B2 B10 1.7854(12) . ?
B3 H3a 1.071(11) . ?
B3 B4 1.7800(12) . ?
B3 B10 1.7795(12) . ?
B4 H4a 1.070(11) . ?
B4 B5 1.7827(12) . ?
B4 B6 1.7767(12) . ?
B4 B10 1.7795(12) . ?
B5 H5a 1.050(11) . ?
B5 B6 1.7655(12) . ?
B5 B7 1.7884(12) . ?
B6 H6a 1.099(11) . ?
B6 B7 1.7776(12) . ?
B6 B9 1.7867(12) . ?
B6 B10 1.7889(12) . ?
B7 H7 1.075(11) . ?
B7 B8 1.7786(12) . ?
B7 B9 1.7810(12) . ?
B8 H8 1.049(11) . ?
B8 B9 1.7736(12) . ?
B9 H9 1.114(11) . ?
B9 B10 1.7751(12) . ?
B10 H10a 1.086(11) . ?

loop_
_geom_torsion_atom_site_label_1
_geom_torsion_atom_site_label_2
_geom_torsion_atom_site_label_3
_geom_torsion_atom_site_label_4
_geom_torsion
_geom_torsion_site_symmetry_1
_geom_torsion_site_symmetry_2
_geom_torsion_site_symmetry_3
_geom_torsion_site_symmetry_4
_geom_torsion_publ_flag
S1 C1 C2 F1A -2.37(7) . . . . ?
S1 C1 C2 C3 178.17(6) . . . . ?
S1 C1 C6 C5 -178.80(7) . . . . ?
S1 C1 C6 F1B 11.8(5) . . . . ?
S1 C7 B7 B5 110.40(8) . . . . ?
S1 C7 B7 B6 149.16(6) . . . . ?
S1 C7 B7 B8 -108.77(8) . . . . ?
S1 C7 B7 B9 -148.11(6) . . . . ?
F1A C2 C1 C6 -179.57(8) . . . . ?
F1A C2 C3 C4 -179.25(8) . . . . ?
C1 C2 C3 C4 0.21(10) . . . . ?
C1 C6 C5 C4 1.07(10) . . . . ?
C2 C3 C4 C5 -0.79(10) . . . . ?
C3 C4 C5 C6 0.16(11) . . . . ?
C4 C5 C6 F1B 171.6(4) . . . . ?
C7 C8 C9 C10 -91.96(7) . . . . ?
C7 C8 C9 C14 91.11(7) . . . . ?
C7 C8 B3 B1 -37.28(6) . . . . ?
C7 C8 B3 B2 1.06(5) . . . . ?
C7 C8 B3 B4 102.70(7) . . . . ?
C7 C8 B3 B10 63.95(5) . . . . ?
C8 C9 C10 C11 -177.75(8) . . . . ?
C8 C9 C14 C13 178.32(8) . . . . ?
C9 C10 C11 C12 -0.36(10) . . . . ?
C9 C14 C13 C12 -0.82(10) . . . . ?
C10 C11 C12 C13 0.91(11) . . . . ?
C11 C12 C13 C14 -0.32(10) . . . . ?
